data_1522144
loop_
_publ_author_name
'Warda, S.A.'
'Kesper, U.'
'Pietzuch, W.'
'Massa, W.'
'Reinen, D.'

_publ_section_title
;
 Color and constitution of Cr(VI)-doped Bi2 O3 phases: the structure of
 Bi14 Cr O24
;
_journal_name_full 'Journal of Solid State Chemistry'
_journal_page_first 209
_journal_page_last 217
_journal_volume 149
_journal_year 2000
_chemical_formula_sum 'Bi14 Cr O24'
_space_group_IT_number 87
_symmetry_space_group_name_Hall '-I 4'
_symmetry_space_group_name_H-M 'I 4/m'
_cell_angle_alpha 90
_cell_angle_beta 90
_cell_angle_gamma 90
_cell_formula_units_Z 2
_cell_length_a 8.684
_cell_length_b 8.684
_cell_length_c 17.238
_cell_volume 1299.950
_citation_journal_id_ASTM JSSCBI
_cod_data_source_file Warda_JSSCBI_2000_1732.cif
_cod_data_source_block Bi14Cr1O24
_cod_original_cell_volume 1299.95
_cod_original_formula_sum 'Bi14 Cr1 O24'
_cod_database_code 1522144

loop_
_symmetry_equiv_pos_as_xyz
x,y,z
-y,x,z
-x,-y,z
y,-x,z
-x,-y,-z
y,-x,-z
x,y,-z
-y,x,-z
x+1/2,y+1/2,z+1/2
-y+1/2,x+1/2,z+1/2
-x+1/2,-y+1/2,z+1/2
y+1/2,-x+1/2,z+1/2
-x+1/2,-y+1/2,-z+1/2
y+1/2,-x+1/2,-z+1/2
x+1/2,y+1/2,-z+1/2
-y+1/2,x+1/2,-z+1/2

loop_
_atom_site_label
_atom_site_type_symbol
_atom_site_fract_x
_atom_site_fract_y
_atom_site_fract_z
_atom_site_occupancy
_atom_site_U_iso_or_equiv
O2 O-2 0.1225 0.1828 0.4218 1 0.0
Bi2 Bi+3 0.7866 0.5624 0 1 0.0
O7 O-2 0.199 0.017 0 0.23 0.0
O1 O-2 0 0.5 0.3775 1 0.0
O3 O-2 0.7476 0.0772 0.2562 1 0.0
Cr1 Cr+6 0 0 0.0188 0.5 0.0
Bi1 Bi+3 0 0 0.6577 1 0.0
O4 O-2 0 0 0.111 0.5 0.0
O5 O-2 0.153 0.104 0 0.15 0.0
Bi3 Bi+3 0.7981 0.6056 0.6691 1 0.0
O6 O-2 0.154 -0.065 0.028 0.19 0.0
